data_4305389
loop_
_publ_author_name
'Brenton R. Franklin'
'Richard S. Herrick'
'Christopher J. Ziegler'
'Natalie Barone'
'Laura R. Condon'

_publ_section_title
;
Reactions of the Re(CO)3(H2O)3+ Synthon with Monodentate Ligands under
Aqueous Conditions
;
_journal_name_full 'Inorganic Chemistry'
_journal_page_first 5902
_journal_page_last 5909
_journal_paper_doi 10.1021/ic800363w
_journal_volume 47
_journal_year 2008
_chemical_formula_sum 'C13 H10 Br N2 O3 Re'
_chemical_formula_weight 508.34
_chemical_name_systematic
; 
 ? 
;
_space_group_IT_number 15
_symmetry_cell_setting monoclinic
_symmetry_space_group_name_Hall '-C 2yc'
_symmetry_space_group_name_H-M 'C 1 2/c 1'
_atom_sites_solution_hydrogens geom
_atom_sites_solution_primary direct
_atom_sites_solution_secondary difmap
_audit_creation_method SHELXL-97
_cell_angle_alpha 90.00
_cell_angle_beta 90.540(3)
_cell_angle_gamma 90.00
_cell_formula_units_Z 4
_cell_length_a 7.4888(14)
_cell_length_b 14.433(3)
_cell_length_c 13.070(2)
_cell_measurement_reflns_used 2720
_cell_measurement_temperature 100(2)
_cell_measurement_theta_max 27.86
_cell_measurement_theta_min 2.82
_cell_volume 1412.6(5)
_computing_cell_refinement 'Bruker SMART'
_computing_data_collection 'Bruker SMART'
_computing_data_reduction 'Bruker SAINT'
_computing_molecular_graphics 'Bruker SHELXTL'
_computing_publication_material 'Bruker SHELXTL'
_computing_structure_refinement 'SHELXL-97 (Sheldrick, 1997)'
_computing_structure_solution 'SHELXS-97 (Sheldrick, 1990)'
_diffrn_ambient_temperature 100(2)
_diffrn_measured_fraction_theta_full 0.960
_diffrn_measured_fraction_theta_max 0.960
_diffrn_measurement_device_type 'CCD area detector'
_diffrn_measurement_method 'phi and omega scans'
_diffrn_radiation_monochromator graphite
_diffrn_radiation_source 'fine-focus sealed tube'
_diffrn_radiation_type MoK\a
_diffrn_radiation_wavelength 0.71073
_diffrn_reflns_av_R_equivalents 0.0392
_diffrn_reflns_av_sigmaI/netI 0.0392
_diffrn_reflns_limit_h_max 9
_diffrn_reflns_limit_h_min -9
_diffrn_reflns_limit_k_max 19
_diffrn_reflns_limit_k_min -18
_diffrn_reflns_limit_l_max 17
_diffrn_reflns_limit_l_min -17
_diffrn_reflns_number 6019
_diffrn_reflns_theta_full 28.15
_diffrn_reflns_theta_max 28.15
_diffrn_reflns_theta_min 2.82
_exptl_absorpt_coefficient_mu 11.438
_exptl_absorpt_correction_T_max 0.1307
_exptl_absorpt_correction_T_min 0.0806
_exptl_absorpt_correction_type multi-scan
_exptl_crystal_colour colorless
_exptl_crystal_density_diffrn 2.390
_exptl_crystal_density_meas ?
_exptl_crystal_density_method .
_exptl_crystal_description block
_exptl_crystal_F_000 944
_exptl_crystal_size_max 0.30
_exptl_crystal_size_mid 0.20
_exptl_crystal_size_min 0.20
_refine_diff_density_max 2.469
_refine_diff_density_min -0.952
_refine_diff_density_rms 0.192
_refine_ls_extinction_method none
_refine_ls_goodness_of_fit_ref 1.218
_refine_ls_hydrogen_treatment constr
_refine_ls_matrix_type full
_refine_ls_number_parameters 105
_refine_ls_number_reflns 1663
_refine_ls_number_restraints 0
_refine_ls_restrained_S_all 1.218
_refine_ls_R_factor_all 0.0322
_refine_ls_R_factor_gt 0.0291
_refine_ls_shift/su_max 0.000
_refine_ls_shift/su_mean 0.000
_refine_ls_structure_factor_coef Fsqd
_refine_ls_weighting_details 'calc w=1/[\s^2^(Fo^2^)+(0.0138P)^2^+14.5451P] where P=(Fo^2^+2Fc^2^)/3'
_refine_ls_weighting_scheme calc
_refine_ls_wR_factor_gt 0.0693
_refine_ls_wR_factor_ref 0.0703
_reflns_number_gt 1556
_reflns_number_total 1663
_reflns_threshold_expression >2sigma(I)
_cod_data_source_file ic800363w-file002_7.cif
_cod_data_source_block 8
_cod_depositor_comments
;
The following automatic conversions were performed:
'_symmetry_cell_setting' value 'Monoclinic' changed to 'monoclinic'
according to '/home/saulius/struct/CIF-dictionaries/cif_core.dic'
dictionary named 'cif_core.dic' version 2.4.1 from 2010-06-29.

Automatic conversion script
Id: cif_fix_enum 1527 2010-12-29 10:47:43Z saulius 
;
_cod_original_cell_volume 1412.6(4)
_cod_database_code 4305389

loop_
_symmetry_equiv_pos_as_xyz
'x, y, z'
'-x, y, -z+1/2'
'x+1/2, y+1/2, z'
'-x+1/2, y+1/2, -z+1/2'
'-x, -y, -z'
'x, -y, z-1/2'
'-x+1/2, -y+1/2, -z'
'x+1/2, -y+1/2, z-1/2'

loop_
_atom_site_label
_atom_site_type_symbol
_atom_site_fract_x
_atom_site_fract_y
_atom_site_fract_z
_atom_site_U_iso_or_equiv
_atom_site_adp_type
_atom_site_occupancy
_atom_site_symmetry_multiplicity
_atom_site_calc_flag
_atom_site_refinement_flags
_atom_site_disorder_assembly
_atom_site_disorder_group
Br1 Br 0.2641(3) 0.36395(12) 0.10729(15) 0.0169(3) Uani 0.50 1 d P A 1
C1 C 0.324(2) 0.3750(11) 0.1399(15) 0.021(4) Uani 0.50 1 d P A 2
C2 C 0.6366(8) 0.4686(4) 0.1852(4) 0.0176(11) Uani 1 1 d . A .
C3 C 0.1807(7) 0.2624(4) 0.3457(4) 0.0167(11) Uani 1 1 d . . .
H3 H 0.1161 0.3149 0.3218 0.020 Uiso 1 1 calc R . .
C4 C 0.0896(8) 0.1930(4) 0.3943(4) 0.0203(12) Uani 1 1 d . . .
H4 H -0.0355 0.1979 0.4042 0.024 Uiso 1 1 calc R . .
C5 C 0.1817(8) 0.1153(4) 0.4288(4) 0.0211(12) Uani 1 1 d . . .
H5 H 0.1211 0.0661 0.4621 0.025 Uiso 1 1 calc R . .
C6 C 0.3638(8) 0.1114(4) 0.4134(4) 0.0211(12) Uani 1 1 d . . .
H6 H 0.4306 0.0591 0.4357 0.025 Uiso 1 1 calc R . .
C7 C 0.4477(8) 0.1845(4) 0.3652(4) 0.0175(11) Uani 1 1 d . . .
H7 H 0.5733 0.1817 0.3563 0.021 Uiso 1 1 calc R . .
N1 N 0.3593(6) 0.2590(3) 0.3306(4) 0.0156(9) Uani 1 1 d . A .
O1 O 0.2158(19) 0.3780(9) 0.0719(11) 0.032(3) Uani 0.50 1 d P A 2
O2 O 0.7233(6) 0.5257(3) 0.1487(3) 0.0239(9) Uani 1 1 d . . .
Re1 Re 0.5000 0.37289(2) 0.2500 0.01211(11) Uani 1 2 d S . .

loop_
_atom_site_aniso_label
_atom_site_aniso_U_11
_atom_site_aniso_U_22
_atom_site_aniso_U_33
_atom_site_aniso_U_23
_atom_site_aniso_U_13
_atom_site_aniso_U_12
Br1 0.0158(10) 0.0170(7) 0.0178(11) 0.0012(7) -0.0019(7) -0.0012(7)
C1 0.018(9) 0.019(7) 0.026(10) 0.001(6) 0.002(7) -0.007(6)
C2 0.018(3) 0.019(3) 0.016(3) 0.000(2) -0.003(2) 0.002(2)
C3 0.016(3) 0.019(3) 0.016(3) 0.001(2) -0.002(2) 0.000(2)
C4 0.016(3) 0.027(3) 0.018(3) 0.000(2) 0.004(2) -0.003(2)
C5 0.027(3) 0.019(3) 0.018(3) 0.002(2) -0.001(2) -0.008(2)
C6 0.027(3) 0.016(3) 0.021(3) 0.004(2) -0.003(2) 0.002(2)
C7 0.017(3) 0.019(3) 0.016(3) 0.000(2) -0.001(2) 0.001(2)
N1 0.015(2) 0.017(2) 0.015(2) 0.0012(18) 0.0007(18) -0.0022(18)
O1 0.034(8) 0.031(7) 0.029(8) -0.001(5) -0.016(5) -0.002(5)
O2 0.025(2) 0.020(2) 0.027(2) 0.0038(17) 0.0011(18) -0.0070(17)
Re1 0.01370(16) 0.01025(16) 0.01241(16) 0.000 0.00105(10) 0.000

loop_
_atom_type_symbol
_atom_type_description
_atom_type_scat_dispersion_real
_atom_type_scat_dispersion_imag
_atom_type_scat_source
C C 0.0033 0.0016 'International Tables Vol C Tables 4.2.6.8 and 6.1.1.4'
H H 0.0000 0.0000 'International Tables Vol C Tables 4.2.6.8 and 6.1.1.4'
N N 0.0061 0.0033 'International Tables Vol C Tables 4.2.6.8 and 6.1.1.4'
O O 0.0106 0.0060 'International Tables Vol C Tables 4.2.6.8 and 6.1.1.4'
Br Br -0.2901 2.4595 'International Tables Vol C Tables 4.2.6.8 and 6.1.1.4'
Re Re -1.0185 7.2310 'International Tables Vol C Tables 4.2.6.8 and 6.1.1.4'

loop_
_geom_angle_atom_site_label_1
_geom_angle_atom_site_label_2
_geom_angle_atom_site_label_3
_geom_angle
_geom_angle_site_symmetry_1
_geom_angle_site_symmetry_3
_geom_angle_publ_flag
O1 C1 Re1 178.7(15) . . ?
O2 C2 Re1 177.6(5) . . ?
N1 C3 C4 122.4(5) . . ?
C3 C4 C5 119.5(5) . . ?
C6 C5 C4 118.3(5) . . ?
C5 C6 C7 119.3(5) . . ?
N1 C7 C6 122.8(5) . . ?
C7 N1 C3 117.7(5) . . ?
C7 N1 Re1 121.3(4) . . ?
C3 N1 Re1 121.0(4) . . ?
C2 Re1 C2 88.0(3) 2_655 . ?
C2 Re1 C1 91.3(5) 2_655 2_655 ?
C2 Re1 C1 87.4(5) . 2_655 ?
C2 Re1 C1 87.4(5) 2_655 . ?
C2 Re1 C1 91.3(5) . . ?
C1 Re1 C1 178.2(10) 2_655 . ?
C2 Re1 N1 93.8(2) 2_655 . ?
C2 Re1 N1 176.0(2) . . ?
C1 Re1 N1 89.0(5) 2_655 . ?
C1 Re1 N1 92.3(5) . . ?
C2 Re1 N1 176.0(2) 2_655 2_655 ?
C2 Re1 N1 93.8(2) . 2_655 ?
C1 Re1 N1 92.3(5) 2_655 2_655 ?
C1 Re1 N1 89.0(5) . 2_655 ?
N1 Re1 N1 84.6(2) . 2_655 ?
C2 Re1 Br1 94.67(17) 2_655 2_655 ?
C2 Re1 Br1 89.49(17) . 2_655 ?
C1 Re1 Br1 3.9(5) 2_655 2_655 ?
C1 Re1 Br1 177.8(5) . 2_655 ?
N1 Re1 Br1 86.82(13) . 2_655 ?
N1 Re1 Br1 88.91(13) 2_655 2_655 ?
C2 Re1 Br1 89.49(17) 2_655 . ?
C2 Re1 Br1 94.67(17) . . ?
C1 Re1 Br1 177.8(5) 2_655 . ?
C1 Re1 Br1 3.9(5) . . ?
N1 Re1 Br1 88.91(13) . . ?
N1 Re1 Br1 86.82(13) 2_655 . ?
Br1 Re1 Br1 174.22(8) 2_655 . ?

loop_
_geom_bond_atom_site_label_1
_geom_bond_atom_site_label_2
_geom_bond_distance
_geom_bond_site_symmetry_2
_geom_bond_publ_flag
Br1 Re1 2.560(2) . ?
C1 O1 1.197(19) . ?
C1 Re1 1.94(2) . ?
C2 O2 1.155(7) . ?
C2 Re1 1.920(6) . ?
C3 N1 1.355(7) . ?
C3 C4 1.372(8) . ?
C4 C5 1.390(8) . ?
C5 C6 1.381(8) . ?
C6 C7 1.382(8) . ?
C7 N1 1.340(7) . ?
N1 Re1 2.223(4) . ?
Re1 C2 1.920(6) 2_655 ?
Re1 C1 1.94(2) 2_655 ?
Re1 N1 2.223(4) 2_655 ?
Re1 Br1 2.560(2) 2_655 ?
